data_4519506
loop_
_publ_author_name
'Abdel Rahman Al Ahmad'
'Thierry Maris'
'James D. Wuest'

_publ_contact_author_id_orcid 0000-0001-9731-4046
_publ_section_title
;
 ArOCF3, ArOCHF2, ArOCH2F, and ArOCH3: What the F Does to Control the
 Crystallization of Riluzole and Analogous Fluoromethyl Ethers
;
_journal_name_full 'Crystal growth & Design'
_journal_page_first 6408
_journal_page_last 6420
_journal_paper_doi 10.1021/acs.cgd.5c00831
_journal_volume 25
_journal_year 2025
_chemical_formula_moiety 'C8 H6 F2 N2 O S'
_chemical_formula_sum 'C8 H6 F2 N2 O S'
_chemical_formula_weight 216.21
_chemical_name_systematic 6-(difluoromethoxy)-1,3-benzothiazol-2-amine
_space_group_crystal_system triclinic
_space_group_IT_number 2
_space_group_name_Hall '-P 1'
_space_group_name_H-M_alt 'P -1'
_atom_sites_solution_hydrogens geom
_atom_sites_solution_primary dual
_audit_contact_author_email thierry.maris@umontreal.ca
_audit_contact_author_name 'Thierry Maris'
_audit_contact_author_phone '+1 514 340 4711 2579'
_audit_creation_date 2024-11-26
_cell_angle_alpha 77.548(4)
_cell_angle_beta 85.249(5)
_cell_angle_gamma 89.677(4)
_cell_formula_units_Z 8
_cell_length_a 8.1469(6)
_cell_length_b 11.7184(8)
_cell_length_c 18.8238(14)
_cell_measurement_reflns_used 6992
_cell_measurement_temperature 150
_cell_measurement_theta_max 57.097
_cell_measurement_theta_min 4.201
_cell_volume 1748.6(2)
_computing_cell_refinement
;
SAINT (2020) V8.40B; Integration Software for Single Crystal Data.
Bruker AXS Inc., Madison, WI 53719-1173.
;
_computing_data_collection
;
APEX 4 (2022) Bruker AXS Inc., Madison, WI 53719-1173.
;
_computing_data_reduction
;
SAINT (2020) V8.40B; Integration Software for Single Crystal Data.
Bruker AXS Inc., Madison, WI 53719-1173.
;
_computing_molecular_graphics 'Olex2 1.3 (Dolomanov et al., 2009)'
_computing_publication_material 'Olex2 1.3 (Dolomanov et al., 2009)'
_computing_structure_refinement 'XL  (Sheldrick, 2008)'
_computing_structure_solution 'XT  (Sheldrick, 2015)'
_diffrn_ambient_temperature 150
_diffrn_detector 'CMOS Area detector'
_diffrn_detector_area_resol_mean 10.42
_diffrn_detector_type 'Bruker CMOS Photon III '
_diffrn_measured_fraction_theta_full 0.967
_diffrn_measured_fraction_theta_max 0.963
_diffrn_measurement_device 'k-geometry diffractometer'
_diffrn_measurement_device_type 'Bruker Venture Metaljet'
_diffrn_measurement_method '\w and \f scans'
_diffrn_radiation_collimation 'Focusing mirrors'
_diffrn_radiation_monochromator 'Helios MX Mirror Optics'
_diffrn_radiation_probe x-ray
_diffrn_radiation_type 'Ga K\a'
_diffrn_radiation_wavelength 1.34139
_diffrn_reflns_av_R_equivalents 0.0723
_diffrn_reflns_av_unetI/netI 0.0535
_diffrn_reflns_Laue_measured_fraction_full 0.967
_diffrn_reflns_Laue_measured_fraction_max 0.963
_diffrn_reflns_limit_h_max 10
_diffrn_reflns_limit_h_min -10
_diffrn_reflns_limit_k_max 13
_diffrn_reflns_limit_k_min -14
_diffrn_reflns_limit_l_max 23
_diffrn_reflns_limit_l_min -23
_diffrn_reflns_number 39607
_diffrn_reflns_point_group_measured_fraction_full 0.967
_diffrn_reflns_point_group_measured_fraction_max 0.963
_diffrn_reflns_theta_full 53.594
_diffrn_reflns_theta_max 57.191
_diffrn_reflns_theta_min 2.098
_diffrn_source 'Metal Jet'
_diffrn_source_current 2.85
_diffrn_source_power 0.1986735
_diffrn_source_target Ga
_diffrn_source_type 'Gallium Liquid Metal Jet Source'
_diffrn_source_voltage 69.71
_exptl_absorpt_coefficient_mu 2.198
_exptl_absorpt_correction_T_max 0.2043
_exptl_absorpt_correction_T_min 0.0834
_exptl_absorpt_correction_type multi-scan
_exptl_absorpt_process_details
;
SADABS-2016/2 (Bruker,2016/2) was used for absorption correction.
wR2(int) was 0.1651 before and 0.1068 after correction.
The Ratio of minimum to maximum transmission is 0.4082.
The \l/2 correction factor is Not present.
;
_exptl_crystal_colour 'clear light colourless'
_exptl_crystal_colour_lustre clear
_exptl_crystal_colour_modifier light
_exptl_crystal_colour_primary colourless
_exptl_crystal_density_diffrn 1.643
_exptl_crystal_description plate
_exptl_crystal_F_000 880
_exptl_crystal_recrystallization_method 'crystallized in acetone'
_exptl_crystal_size_max 0.43
_exptl_crystal_size_mid 0.161
_exptl_crystal_size_min 0.04
_refine_diff_density_max 0.750
_refine_diff_density_min -0.735
_refine_diff_density_rms 0.113
_refine_ls_extinction_coef .
_refine_ls_extinction_method none
_refine_ls_goodness_of_fit_ref 1.077
_refine_ls_hydrogen_treatment constr
_refine_ls_matrix_type full
_refine_ls_number_parameters 505
_refine_ls_number_reflns 6950
_refine_ls_number_restraints 0
_refine_ls_restrained_S_all 1.077
_refine_ls_R_factor_all 0.1111
_refine_ls_R_factor_gt 0.0879
_refine_ls_shift/su_max 0.000
_refine_ls_shift/su_mean 0.000
_refine_ls_structure_factor_coef Fsqd
_refine_ls_weighting_details 'w=1/[\s^2^(Fo^2^)+(0.1547P)^2^+3.5983P] where P=(Fo^2^+2Fc^2^)/3'
_refine_ls_weighting_scheme calc
_refine_ls_wR_factor_gt 0.2555
_refine_ls_wR_factor_ref 0.2826
_reflns_Friedel_coverage 0.000
_reflns_Friedel_fraction_full .
_reflns_Friedel_fraction_max .
_reflns_number_gt 5120
_reflns_number_total 6950
_reflns_threshold_expression 'I > 2\s(I)'
_cod_data_source_file 01-1b_RZ2F_P1_jw26904_150K.cif
_cod_data_source_block jw26904
_cod_database_code 4519506

loop_
_space_group_symop_id
_space_group_symop_operation_xyz
1 'x, y, z'
2 '-x, -y, -z'

loop_
_atom_site_label
_atom_site_type_symbol
_atom_site_fract_x
_atom_site_fract_y
_atom_site_fract_z
_atom_site_U_iso_or_equiv
_atom_site_adp_type
_atom_site_occupancy
_atom_site_site_symmetry_order
_atom_site_calc_flag
_atom_site_refinement_flags_posn
_atom_site_refinement_flags_adp
_atom_site_refinement_flags_occupancy
_atom_site_disorder_assembly
_atom_site_disorder_group
O1D O 0.8203(6) 1.0089(3) 0.0632(2) 0.0625(10) Uani 1 1 d . . . . .
C1D C 0.5777(6) 0.8176(4) 0.3801(3) 0.0468(11) Uani 1 1 d . . . . .
S1D S 0.50341(16) 0.77428(10) 0.30522(8) 0.0498(4) Uani 1 1 d . . . . .
S1C S 0.34716(16) 0.45487(10) 0.38611(8) 0.0491(4) Uani 1 1 d . . . . .
C1C C 0.2565(6) 0.5156(4) 0.4579(3) 0.0462(11) Uani 1 1 d . . . . .
N1C N 0.2890(6) 0.4733(4) 0.5265(3) 0.0560(11) Uani 1 1 d . . . . .
H1CA H 0.242430 0.503935 0.561775 0.067 Uiso 1 1 calc R U . . .
H1CB H 0.356988 0.414514 0.536613 0.067 Uiso 1 1 calc R U . . .
N1D N 0.5165(6) 0.7664(3) 0.4496(3) 0.0506(10) Uani 1 1 d . . . . .
H1DA H 0.557612 0.785545 0.487271 0.061 Uiso 1 1 calc R U . . .
H1DB H 0.436076 0.714302 0.456580 0.061 Uiso 1 1 calc R U . . .
O1C O 0.1457(5) 0.6732(3) 0.1358(2) 0.0556(9) Uani 1 1 d . . . . .
F1D F 0.6374(5) 0.9120(4) 0.0171(2) 0.0818(11) Uani 1 1 d . . . . .
F1C F 0.4118(5) 0.7141(3) 0.0998(2) 0.0786(11) Uani 1 1 d . . . . .
C2C C 0.2400(6) 0.5534(4) 0.3242(3) 0.0455(11) Uani 1 1 d . . . . .
F2D F 0.8633(6) 0.8275(3) 0.0470(2) 0.0853(12) Uani 1 1 d . . . . .
N2C N 0.1559(5) 0.6039(3) 0.4374(3) 0.0478(10) Uani 1 1 d . . . . .
N2D N 0.6971(5) 0.8957(3) 0.3654(3) 0.0482(10) Uani 1 1 d . . . . .
F2C F 0.2512(6) 0.8550(3) 0.1137(2) 0.0786(11) Uani 1 1 d . . . . .
C2D C 0.6417(6) 0.8707(4) 0.2480(3) 0.0466(12) Uani 1 1 d . . . . .
C3C C 0.1444(6) 0.6256(4) 0.3628(3) 0.0453(11) Uani 1 1 d . . . . .
C3D C 0.7338(6) 0.9281(4) 0.2901(3) 0.0468(11) Uani 1 1 d . . . . .
C4C C 0.0483(7) 0.7118(4) 0.3233(3) 0.0493(12) Uani 1 1 d . . . . .
H4C H -0.019759 0.759594 0.347960 0.059 Uiso 1 1 calc R U . . .
C4D C 0.8518(7) 1.0116(4) 0.2543(3) 0.0503(12) Uani 1 1 d . . . . .
H4D H 0.915343 1.051703 0.281593 0.060 Uiso 1 1 calc R U . . .
C5D C 0.8753(7) 1.0352(4) 0.1793(3) 0.0547(13) Uani 1 1 d . . . . .
H5D H 0.954400 1.092655 0.154858 0.066 Uiso 1 1 calc R U . . .
C5C C 0.0523(7) 0.7274(4) 0.2486(3) 0.0521(13) Uani 1 1 d . . . . .
H5C H -0.012866 0.786355 0.221879 0.063 Uiso 1 1 calc R U . . .
C6C C 0.1507(7) 0.6578(4) 0.2118(3) 0.0496(12) Uani 1 1 d . . . . .
C6D C 0.7848(7) 0.9760(4) 0.1389(3) 0.0525(12) Uani 1 1 d . . . . .
C7C C 0.2455(6) 0.5689(4) 0.2491(3) 0.0480(12) Uani 1 1 d . . . . .
H7C H 0.311475 0.520762 0.223947 0.058 Uiso 1 1 calc R U . . .
C7D C 0.6639(7) 0.8935(4) 0.1724(3) 0.0499(12) Uani 1 1 d . . . . .
H7D H 0.599848 0.854684 0.144610 0.060 Uiso 1 1 calc R U . . .
C8C C 0.2531(8) 0.7508(5) 0.0927(4) 0.0589(14) Uani 1 1 d . . . . .
H8C H 0.227543 0.762611 0.040610 0.071 Uiso 1 1 calc R U . . .
C8D C 0.7998(8) 0.9323(5) 0.0193(4) 0.0595(14) Uani 1 1 d . . . . .
H8D H 0.851935 0.964351 -0.030960 0.071 Uiso 1 1 calc R U . . .
C1B C 0.7383(6) 0.9843(4) 0.5393(3) 0.0473(12) Uani 1 1 d . . . . .
F1B F 0.7713(4) 0.8027(3) 0.8925(2) 0.0692(9) Uani 1 1 d . . . . .
O1B O 0.5113(5) 0.8240(3) 0.8613(2) 0.0551(9) Uani 1 1 d . . . . .
S1B S 0.80203(16) 1.04418(10) 0.61091(8) 0.0490(3) Uani 1 1 d . . . . .
N1B N 0.7988(6) 1.0262(4) 0.4712(3) 0.0548(11) Uani 1 1 d . . . . .
H1BA H 0.767127 0.995868 0.435612 0.066 Uiso 1 1 calc R U . . .
H1BB H 0.870545 1.084476 0.461556 0.066 Uiso 1 1 calc R U . . .
F2B F 0.6397(5) 0.6517(3) 0.8798(2) 0.0664(9) Uani 1 1 d . . . . .
C2B C 0.6707(6) 0.9463(4) 0.6724(3) 0.0478(12) Uani 1 1 d . . . . .
N2B N 0.6298(5) 0.8969(3) 0.5598(3) 0.0479(10) Uani 1 1 d . . . . .
C3B C 0.5908(6) 0.8754(4) 0.6340(3) 0.0450(11) Uani 1 1 d . . . . .
C4B C 0.4792(6) 0.7892(4) 0.6739(3) 0.0491(12) Uani 1 1 d . . . . .
H4B H 0.419278 0.742677 0.649195 0.059 Uiso 1 1 calc R U . . .
C5B C 0.4568(7) 0.7724(4) 0.7483(3) 0.0515(12) Uani 1 1 d . . . . .
H5B H 0.382797 0.713141 0.774954 0.062 Uiso 1 1 calc R U . . .
C6B C 0.5415(6) 0.8414(4) 0.7855(3) 0.0497(12) Uani 1 1 d . . . . .
C7B C 0.6484(7) 0.9307(4) 0.7478(3) 0.0491(12) Uani 1 1 d . . . . .
H7B H 0.703966 0.979158 0.772787 0.059 Uiso 1 1 calc R U . . .
C8B C 0.6156(7) 0.7540(5) 0.9022(3) 0.0568(13) Uani 1 1 d . . . . .
H8B H 0.574083 0.738433 0.954933 0.068 Uiso 1 1 calc R U . . .
S1A S -0.06727(16) 0.72993(10) 0.69073(8) 0.0507(4) Uani 1 1 d . . . . .
C1A C 0.0327(6) 0.6842(4) 0.6149(3) 0.0485(12) Uani 1 1 d . . . . .
F1A F 0.2614(8) 0.6340(4) 0.9511(2) 0.1073(18) Uani 1 1 d . . . . .
O1A O 0.1196(5) 0.4833(3) 0.9335(2) 0.0581(10) Uani 1 1 d . . . . .
N1A N -0.0009(6) 0.7360(3) 0.5460(3) 0.0504(10) Uani 1 1 d . . . . .
H1AA H 0.054174 0.716205 0.508361 0.061 Uiso 1 1 calc R U . . .
H1AB H -0.077698 0.789442 0.538976 0.061 Uiso 1 1 calc R U . . .
N2A N 0.1449(5) 0.6037(3) 0.6308(3) 0.0467(10) Uani 1 1 d . . . . .
F2A F 0.3816(6) 0.4686(5) 0.9563(3) 0.0990(14) Uani 1 1 d . . . . .
C2A C 0.0472(6) 0.6304(4) 0.7484(3) 0.0461(12) Uani 1 1 d . . . . .
C3A C 0.1532(6) 0.5717(4) 0.7053(3) 0.0451(11) Uani 1 1 d . . . . .
C4A C 0.2548(7) 0.4836(4) 0.7420(3) 0.0498(12) Uani 1 1 d . . . . .
H4A H 0.328958 0.442947 0.714886 0.060 Uiso 1 1 calc R U . . .
C5A C 0.2458(7) 0.4571(4) 0.8167(3) 0.0525(13) Uani 1 1 d . . . . .
H5A H 0.313140 0.397409 0.841344 0.063 Uiso 1 1 calc R U . . .
C6A C 0.1392(7) 0.5168(4) 0.8568(3) 0.0497(12) Uani 1 1 d . . . . .
C7A C 0.0388(6) 0.6044(4) 0.8236(3) 0.0495(12) Uani 1 1 d . . . . .
H7A H -0.033246 0.645007 0.851554 0.059 Uiso 1 1 calc R U . . .
C8A C 0.2342(9) 0.5175(6) 0.9722(4) 0.0700(17) Uani 1 1 d . . . . .
H8A H 0.200340 0.494955 1.025698 0.084 Uiso 1 1 calc R U . . .

loop_
_atom_site_aniso_label
_atom_site_aniso_U_11
_atom_site_aniso_U_22
_atom_site_aniso_U_33
_atom_site_aniso_U_23
_atom_site_aniso_U_13
_atom_site_aniso_U_12
O1D 0.075(3) 0.048(2) 0.065(3) -0.0137(18) -0.001(2) -0.0100(18)
C1D 0.043(3) 0.030(2) 0.070(3) -0.016(2) -0.007(2) 0.0088(18)
S1D 0.0482(7) 0.0334(6) 0.0703(9) -0.0165(5) -0.0052(6) -0.0030(5)
S1C 0.0485(7) 0.0338(6) 0.0677(9) -0.0159(5) -0.0079(6) 0.0060(5)
C1C 0.042(3) 0.032(2) 0.067(3) -0.014(2) -0.004(2) 0.0025(18)
N1C 0.059(3) 0.045(2) 0.065(3) -0.013(2) -0.010(2) 0.015(2)
N1D 0.056(3) 0.0340(19) 0.063(3) -0.0116(18) -0.010(2) 0.0054(17)
O1C 0.058(2) 0.0433(18) 0.067(3) -0.0138(17) -0.0120(18) -0.0017(16)
F1D 0.065(2) 0.102(3) 0.084(3) -0.031(2) -0.0094(19) -0.014(2)
F1C 0.063(2) 0.071(2) 0.099(3) -0.015(2) -0.002(2) 0.0000(18)
C2C 0.044(3) 0.028(2) 0.066(3) -0.013(2) -0.010(2) 0.0002(18)
F2D 0.112(3) 0.062(2) 0.082(3) -0.0172(19) -0.007(2) 0.031(2)
N2C 0.044(2) 0.0312(18) 0.070(3) -0.0147(18) -0.0078(19) 0.0068(16)
N2D 0.047(2) 0.0311(18) 0.069(3) -0.0158(18) -0.008(2) 0.0040(16)
F2C 0.115(3) 0.0407(17) 0.080(3) -0.0140(16) -0.005(2) -0.0119(18)
C2D 0.040(3) 0.030(2) 0.073(4) -0.016(2) -0.009(2) 0.0079(18)
C3C 0.040(2) 0.031(2) 0.068(3) -0.015(2) -0.005(2) -0.0001(18)
C3D 0.045(3) 0.030(2) 0.069(3) -0.016(2) -0.007(2) 0.0048(18)
C4C 0.047(3) 0.034(2) 0.070(4) -0.015(2) -0.009(2) 0.0031(19)
C4D 0.046(3) 0.036(2) 0.072(4) -0.017(2) -0.009(2) 0.000(2)
C5D 0.055(3) 0.037(2) 0.072(4) -0.011(2) -0.003(3) -0.002(2)
C5C 0.049(3) 0.034(2) 0.074(4) -0.010(2) -0.016(3) 0.004(2)
C6C 0.049(3) 0.036(2) 0.065(3) -0.012(2) -0.008(2) -0.003(2)
C6D 0.050(3) 0.040(2) 0.068(4) -0.013(2) -0.005(2) 0.001(2)
C7C 0.046(3) 0.031(2) 0.069(4) -0.017(2) -0.004(2) 0.0006(19)
C7D 0.046(3) 0.039(2) 0.069(4) -0.018(2) -0.009(2) 0.006(2)
C8C 0.066(4) 0.044(3) 0.069(4) -0.015(2) -0.009(3) 0.002(2)
C8D 0.065(4) 0.048(3) 0.066(4) -0.012(3) -0.010(3) -0.002(2)
C1B 0.043(3) 0.033(2) 0.070(3) -0.019(2) -0.008(2) 0.0035(18)
F1B 0.055(2) 0.074(2) 0.080(3) -0.0184(18) -0.0084(17) -0.0032(16)
O1B 0.055(2) 0.0460(19) 0.066(2) -0.0159(17) -0.0008(18) 0.0055(16)
S1B 0.0473(7) 0.0339(6) 0.0684(9) -0.0158(5) -0.0067(6) -0.0014(5)
N1B 0.060(3) 0.046(2) 0.060(3) -0.015(2) -0.006(2) -0.007(2)
F2B 0.073(2) 0.0451(16) 0.081(2) -0.0128(15) -0.0088(18) 0.0110(15)
C2B 0.043(3) 0.028(2) 0.073(4) -0.014(2) -0.008(2) 0.0044(18)
N2B 0.045(2) 0.0321(18) 0.069(3) -0.0152(18) -0.0042(19) -0.0015(16)
C3B 0.043(3) 0.028(2) 0.066(3) -0.014(2) -0.010(2) 0.0064(18)
C4B 0.047(3) 0.032(2) 0.069(4) -0.013(2) -0.009(2) 0.0052(19)
C5B 0.051(3) 0.034(2) 0.070(4) -0.012(2) -0.006(2) 0.000(2)
C6B 0.044(3) 0.036(2) 0.070(4) -0.015(2) -0.003(2) 0.0071(19)
C7B 0.052(3) 0.033(2) 0.066(3) -0.017(2) -0.008(2) 0.007(2)
C8B 0.053(3) 0.053(3) 0.066(4) -0.015(3) -0.002(3) 0.002(2)
S1A 0.0491(7) 0.0345(6) 0.0719(9) -0.0175(5) -0.0100(6) 0.0073(5)
C1A 0.041(3) 0.031(2) 0.075(4) -0.016(2) -0.006(2) -0.0017(18)
F1A 0.166(5) 0.077(3) 0.081(3) -0.019(2) -0.016(3) -0.049(3)
O1A 0.061(2) 0.051(2) 0.062(2) -0.0110(17) -0.0072(18) -0.0029(17)
N1A 0.052(3) 0.0343(19) 0.064(3) -0.0082(18) -0.009(2) 0.0045(17)
N2A 0.045(2) 0.0329(18) 0.065(3) -0.0149(18) -0.0066(19) 0.0033(16)
F2A 0.068(3) 0.138(4) 0.093(3) -0.027(3) -0.019(2) 0.016(3)
C2A 0.042(3) 0.028(2) 0.071(4) -0.015(2) -0.012(2) 0.0045(17)
C3A 0.044(3) 0.028(2) 0.065(3) -0.012(2) -0.005(2) 0.0007(18)
C4A 0.047(3) 0.038(2) 0.067(4) -0.017(2) -0.005(2) 0.004(2)
C5A 0.053(3) 0.035(2) 0.070(4) -0.013(2) -0.012(3) 0.005(2)
C6A 0.049(3) 0.040(2) 0.062(3) -0.015(2) -0.006(2) -0.003(2)
C7A 0.046(3) 0.038(2) 0.069(4) -0.020(2) -0.008(2) 0.004(2)
C8A 0.066(4) 0.067(4) 0.075(4) -0.012(3) -0.010(3) -0.008(3)

loop_
_atom_type_symbol
_atom_type_description
_atom_type_scat_dispersion_real
_atom_type_scat_dispersion_imag
_atom_type_scat_source
C C 0.0137 0.0067 'International Tables Vol C Tables 4.2.6.8 and 6.1.1.4'
H H 0.0000 0.0000 'International Tables Vol C Tables 4.2.6.8 and 6.1.1.4'
N N 0.0241 0.0134 'International Tables Vol C Tables 4.2.6.8 and 6.1.1.4'
O O 0.0389 0.0241 'International Tables Vol C Tables 4.2.6.8 and 6.1.1.4'
F F 0.0583 0.0400 'International Tables Vol C Tables 4.2.6.8 and 6.1.1.4'
S S 0.2925 0.4295 'International Tables Vol C Tables 4.2.6.8 and 6.1.1.4'

loop_
_geom_angle_atom_site_label_1
_geom_angle_atom_site_label_2
_geom_angle_atom_site_label_3
_geom_angle
_geom_angle_site_symmetry_1
_geom_angle_site_symmetry_3
C8D O1D C6D 121.2(4) . .
N1D C1D S1D 120.1(4) . .
N2D C1D S1D 116.4(4) . .
N2D C1D N1D 123.5(5) . .
C2D S1D C1D 89.1(3) . .
C2C S1C C1C 89.7(2) . .
N1C C1C S1C 120.9(4) . .
N1C C1C N2C 124.3(5) . .
N2C C1C S1C 114.8(4) . .
C1C N1C H1CA 120.0 . .
C1C N1C H1CB 120.0 . .
H1CA N1C H1CB 120.0 . .
C1D N1D H1DA 120.0 . .
C1D N1D H1DB 120.0 . .
H1DA N1D H1DB 120.0 . .
C8C O1C C6C 117.4(4) . .
C3C C2C S1C 108.7(4) . .
C7C C2C S1C 129.1(4) . .
C7C C2C C3C 122.1(5) . .
C1C N2C C3C 110.6(4) . .
C1D N2D C3D 109.5(4) . .
C3D C2D S1D 109.3(4) . .
C7D C2D S1D 128.2(4) . .
C7D C2D C3D 122.5(5) . .
N2C C3C C2C 116.1(4) . .
N2C C3C C4C 125.6(5) . .
C4C C3C C2C 118.4(5) . .
N2D C3D C2D 115.7(4) . .
N2D C3D C4D 125.6(5) . .
C4D C3D C2D 118.7(5) . .
C3C C4C H4C 120.1 . .
C5C C4C C3C 119.9(5) . .
C5C C4C H4C 120.1 . .
C3D C4D H4D 120.3 . .
C5D C4D C3D 119.5(5) . .
C5D C4D H4D 120.3 . .
C4D C5D H5D 119.6 . .
C4D C5D C6D 120.8(5) . .
C6D C5D H5D 119.6 . .
C4C C5C H5C 119.6 . .
C4C C5C C6C 120.7(5) . .
C6C C5C H5C 119.6 . .
C5C C6C O1C 118.9(5) . .
C5C C6C C7C 121.3(5) . .
C7C C6C O1C 119.7(5) . .
C5D C6D O1D 114.9(5) . .
C5D C6D C7D 121.6(6) . .
C7D C6D O1D 123.4(5) . .
C2C C7C C6C 117.6(5) . .
C2C C7C H7C 121.2 . .
C6C C7C H7C 121.2 . .
C2D C7D C6D 116.9(5) . .
C2D C7D H7D 121.6 . .
C6D C7D H7D 121.6 . .
O1C C8C F1C 111.0(5) . .
O1C C8C F2C 111.6(5) . .
O1C C8C H8C 110.1 . .
F1C C8C H8C 110.1 . .
F2C C8C F1C 103.8(5) . .
F2C C8C H8C 110.1 . .
O1D C8D H8D 110.2 . .
F1D C8D O1D 109.6(5) . .
F1D C8D H8D 110.2 . .
F2D C8D O1D 111.1(5) . .
F2D C8D F1D 105.3(5) . .
F2D C8D H8D 110.2 . .
N1B C1B S1B 120.2(4) . .
N1B C1B N2B 124.9(5) . .
N2B C1B S1B 114.9(4) . .
C8B O1B C6B 117.0(4) . .
C2B S1B C1B 89.3(3) . .
C1B N1B H1BA 120.0 . .
C1B N1B H1BB 120.0 . .
H1BA N1B H1BB 120.0 . .
C3B C2B S1B 108.9(4) . .
C7B C2B S1B 128.6(4) . .
C7B C2B C3B 122.4(5) . .
C1B N2B C3B 110.5(4) . .
C2B C3B C4B 118.1(5) . .
N2B C3B C2B 116.3(5) . .
N2B C3B C4B 125.6(4) . .
C3B C4B H4B 120.0 . .
C5B C4B C3B 120.1(5) . .
C5B C4B H4B 120.0 . .
C4B C5B H5B 119.6 . .
C4B C5B C6B 120.8(5) . .
C6B C5B H5B 119.6 . .
C5B C6B O1B 119.0(5) . .
C7B C6B O1B 119.9(5) . .
C7B C6B C5B 121.0(5) . .
C2B C7B C6B 117.6(5) . .
C2B C7B H7B 121.2 . .
C6B C7B H7B 121.2 . .
F1B C8B H8B 110.4 . .
O1B C8B F1B 110.9(5) . .
O1B C8B F2B 111.6(5) . .
O1B C8B H8B 110.4 . .
F2B C8B F1B 102.9(5) . .
F2B C8B H8B 110.4 . .
C2A S1A C1A 89.6(3) . .
N1A C1A S1A 120.4(4) . .
N2A C1A S1A 115.1(4) . .
N2A C1A N1A 124.4(5) . .
C8A O1A C6A 118.7(5) . .
C1A N1A H1AA 120.0 . .
C1A N1A H1AB 120.0 . .
H1AA N1A H1AB 120.0 . .
C1A N2A C3A 110.4(4) . .
C3A C2A S1A 108.4(4) . .
C7A C2A S1A 128.9(4) . .
C7A C2A C3A 122.6(4) . .
N2A C3A C2A 116.6(4) . .
N2A C3A C4A 125.8(5) . .
C2A C3A C4A 117.6(5) . .
C3A C4A H4A 120.1 . .
C5A C4A C3A 119.8(5) . .
C5A C4A H4A 120.1 . .
C4A C5A H5A 119.7 . .
C4A C5A C6A 120.5(5) . .
C6A C5A H5A 119.7 . .
C5A C6A O1A 120.6(5) . .
C7A C6A O1A 117.3(5) . .
C7A C6A C5A 121.9(5) . .
C2A C7A C6A 117.5(5) . .
C2A C7A H7A 121.2 . .
C6A C7A H7A 121.2 . .
F1A C8A F2A 104.9(6) . .
F1A C8A H8A 110.7 . .
O1A C8A F1A 110.4(6) . .
O1A C8A F2A 109.3(6) . .
O1A C8A H8A 110.7 . .
F2A C8A H8A 110.7 . .

loop_
_geom_bond_atom_site_label_1
_geom_bond_atom_site_label_2
_geom_bond_distance
_geom_bond_site_symmetry_2
O1D C6D 1.401(7) .
O1D C8D 1.363(7) .
C1D S1D 1.750(5) .
C1D N1D 1.371(7) .
C1D N2D 1.310(6) .
S1D C2D 1.731(5) .
S1C C1C 1.767(5) .
S1C C2C 1.740(5) .
C1C N1C 1.327(7) .
C1C N2C 1.327(6) .
N1C H1CA 0.8800 .
N1C H1CB 0.8800 .
N1D H1DA 0.8800 .
N1D H1DB 0.8800 .
O1C C6C 1.407(7) .
O1C C8C 1.351(7) .
F1D C8D 1.351(7) .
F1C C8C 1.368(7) .
C2C C3C 1.420(7) .
C2C C7C 1.382(8) .
F2D C8D 1.345(7) .
N2C C3C 1.383(7) .
N2D C3D 1.394(7) .
F2C C8C 1.362(6) .
C2D C3D 1.406(7) .
C2D C7D 1.388(8) .
C3C C4C 1.396(7) .
C3D C4D 1.398(7) .
C4C H4C 0.9500 .
C4C C5C 1.376(8) .
C4D H4D 0.9500 .
C4D C5D 1.377(8) .
C5D H5D 0.9500 .
C5D C6D 1.388(8) .
C5C H5C 0.9500 .
C5C C6C 1.390(8) .
C6C C7C 1.393(7) .
C6D C7D 1.395(7) .
C7C H7C 0.9500 .
C7D H7D 0.9500 .
C8C H8C 1.0000 .
C8D H8D 1.0000 .
C1B S1B 1.763(5) .
C1B N1B 1.324(7) .
C1B N2B 1.328(6) .
F1B C8B 1.375(7) .
O1B C6B 1.399(7) .
O1B C8B 1.347(7) .
S1B C2B 1.742(5) .
N1B H1BA 0.8800 .
N1B H1BB 0.8800 .
F2B C8B 1.363(6) .
C2B C3B 1.407(7) .
C2B C7B 1.387(8) .
N2B C3B 1.375(7) .
C3B C4B 1.408(7) .
C4B H4B 0.9500 .
C4B C5B 1.368(8) .
C5B H5B 0.9500 .
C5B C6B 1.396(7) .
C6B C7B 1.395(7) .
C7B H7B 0.9500 .
C8B H8B 1.0000 .
S1A C1A 1.766(6) .
S1A C2A 1.737(5) .
C1A N1A 1.358(7) .
C1A N2A 1.315(6) .
F1A C8A 1.352(8) .
O1A C6A 1.407(7) .
O1A C8A 1.345(8) .
N1A H1AA 0.8800 .
N1A H1AB 0.8800 .
N2A C3A 1.378(7) .
F2A C8A 1.366(9) .
C2A C3A 1.413(7) .
C2A C7A 1.377(8) .
C3A C4A 1.417(7) .
C4A H4A 0.9500 .
C4A C5A 1.369(8) .
C5A H5A 0.9500 .
C5A C6A 1.388(8) .
C6A C7A 1.382(7) .
C7A H7A 0.9500 .
C8A H8A 1.0000 .

loop_
_geom_hbond_atom_site_label_D
_geom_hbond_atom_site_label_H
_geom_hbond_atom_site_label_A
_geom_hbond_distance_DH
_geom_hbond_distance_HA
_geom_hbond_distance_DA
_geom_hbond_angle_DHA
_geom_hbond_site_symmetry_A
_geom_hbond_publ_flag
N1C H1CA N2A 0.88 2.04 2.910(6) 169.5 . yes
N1C H1CB N1D 0.88 2.32 3.182(6) 164.6 2_666 yes
N1D H1DA N2B 0.88 2.20 3.033(6) 158.6 . yes
C5D H5D F1B 0.95 2.55 3.469(7) 161.8 2_776 yes
C7D H7D F1D 0.95 2.34 2.909(7) 117.7 . yes
C7D H7D F1C 0.95 2.57 3.501(7) 165.9 . yes
C8C H8C F1A 1.00 2.49 3.244(8) 131.9 1_554 yes
C8D H8D F2C 1.00 2.53 3.182(7) 122.8 2_675 yes
N1B H1BA N2D 0.88 2.06 2.932(6) 169.4 . yes
N1B H1BB N1A 0.88 2.33 3.186(6) 163.4 2_676 yes
C8B H8B F1D 1.00 2.63 3.151(7) 112.6 1_556 yes
N1A H1AA N2C 0.88 2.18 3.020(6) 158.6 . yes
C7A H7A F1B 0.95 2.63 3.550(6) 163.2 1_455 yes
C8A H8A F2B 1.00 2.62 3.288(8) 124.4 2_667 yes

loop_
_geom_torsion_atom_site_label_1
_geom_torsion_atom_site_label_2
_geom_torsion_atom_site_label_3
_geom_torsion_atom_site_label_4
_geom_torsion
_geom_torsion_site_symmetry_1
_geom_torsion_site_symmetry_2
_geom_torsion_site_symmetry_3
_geom_torsion_site_symmetry_4
O1D C6D C7D C2D -179.4(5) . . . .
C1D S1D C2D C3D 0.1(4) . . . .
C1D S1D C2D C7D -179.1(5) . . . .
C1D N2D C3D C2D -1.4(6) . . . .
C1D N2D C3D C4D 178.4(5) . . . .
S1D C1D N2D C3D 1.5(5) . . . .
S1D C2D C3D N2D 0.7(5) . . . .
S1D C2D C3D C4D -179.1(4) . . . .
S1D C2D C7D C6D 180.0(4) . . . .
S1C C1C N2C C3C 1.1(5) . . . .
S1C C2C C3C N2C 0.1(5) . . . .
S1C C2C C3C C4C 179.8(4) . . . .
S1C C2C C7C C6C -177.7(4) . . . .
C1C S1C C2C C3C 0.4(4) . . . .
C1C S1C C2C C7C 177.4(5) . . . .
C1C N2C C3C C2C -0.7(6) . . . .
C1C N2C C3C C4C 179.5(5) . . . .
N1C C1C N2C C3C -178.5(5) . . . .
N1D C1D S1D C2D -178.0(4) . . . .
N1D C1D N2D C3D 178.4(4) . . . .
O1C C6C C7C C2C -176.8(4) . . . .
C2C S1C C1C N1C 178.7(4) . . . .
C2C S1C C1C N2C -0.9(4) . . . .
C2C C3C C4C C5C -2.1(7) . . . .
N2C C3C C4C C5C 177.6(4) . . . .
N2D C1D S1D C2D -1.0(4) . . . .
N2D C3D C4D C5D -179.9(5) . . . .
C2D C3D C4D C5D -0.2(7) . . . .
C3C C2C C7C C6C -1.1(7) . . . .
C3C C4C C5C C6C 0.3(7) . . . .
C3D C2D C7D C6D 0.8(7) . . . .
C3D C4D C5D C6D -0.8(8) . . . .
C4C C5C C6C O1C 177.2(4) . . . .
C4C C5C C6C C7C 1.3(8) . . . .
C4D C5D C6D O1D 179.7(5) . . . .
C4D C5D C6D C7D 1.9(8) . . . .
C5D C6D C7D C2D -1.8(8) . . . .
C5C C6C C7C C2C -0.9(7) . . . .
C6C O1C C8C F1C 65.8(6) . . . .
C6C O1C C8C F2C -49.4(7) . . . .
C6D O1D C8D F1D 70.0(7) . . . .
C6D O1D C8D F2D -46.0(8) . . . .
C7C C2C C3C N2C -177.2(4) . . . .
C7C C2C C3C C4C 2.6(7) . . . .
C7D C2D C3D N2D 180.0(4) . . . .
C7D C2D C3D C4D 0.3(7) . . . .
C8C O1C C6C C5C 90.3(6) . . . .
C8C O1C C6C C7C -93.7(6) . . . .
C8D O1D C6D C5D 151.9(5) . . . .
C8D O1D C6D C7D -30.4(8) . . . .
C1B S1B C2B C3B 0.7(4) . . . .
C1B S1B C2B C7B 177.2(5) . . . .
C1B N2B C3B C2B -0.4(6) . . . .
C1B N2B C3B C4B 179.7(5) . . . .
O1B C6B C7B C2B -178.3(4) . . . .
S1B C1B N2B C3B 1.0(5) . . . .
S1B C2B C3B N2B -0.3(5) . . . .
S1B C2B C3B C4B 179.6(4) . . . .
S1B C2B C7B C6B -176.5(4) . . . .
N1B C1B S1B C2B 179.3(4) . . . .
N1B C1B N2B C3B -179.3(5) . . . .
C2B C3B C4B C5B -3.2(7) . . . .
N2B C1B S1B C2B -1.0(4) . . . .
N2B C3B C4B C5B 176.7(5) . . . .
C3B C2B C7B C6B -0.4(7) . . . .
C3B C4B C5B C6B 1.2(8) . . . .
C4B C5B C6B O1B 178.0(4) . . . .
C4B C5B C6B C7B 1.4(8) . . . .
C5B C6B C7B C2B -1.7(7) . . . .
C6B O1B C8B F1B 65.4(6) . . . .
C6B O1B C8B F2B -48.7(6) . . . .
C7B C2B C3B N2B -177.1(4) . . . .
C7B C2B C3B C4B 2.8(7) . . . .
C8B O1B C6B C5B 96.0(6) . . . .
C8B O1B C6B C7B -87.4(6) . . . .
S1A C1A N2A C3A 1.8(5) . . . .
S1A C2A C3A N2A 0.2(5) . . . .
S1A C2A C3A C4A -178.2(4) . . . .
S1A C2A C7A C6A 177.0(4) . . . .
C1A S1A C2A C3A 0.7(3) . . . .
C1A S1A C2A C7A -176.7(5) . . . .
C1A N2A C3A C2A -1.3(6) . . . .
C1A N2A C3A C4A 176.9(5) . . . .
O1A C6A C7A C2A -174.4(4) . . . .
N1A C1A N2A C3A 177.8(4) . . . .
N2A C3A C4A C5A -177.2(5) . . . .
C2A S1A C1A N1A -177.7(4) . . . .
C2A S1A C1A N2A -1.5(4) . . . .
C2A C3A C4A C5A 1.0(7) . . . .
C3A C2A C7A C6A -0.1(7) . . . .
C3A C4A C5A C6A -0.7(7) . . . .
C4A C5A C6A O1A 174.6(4) . . . .
C4A C5A C6A C7A 0.0(8) . . . .
C5A C6A C7A C2A 0.4(7) . . . .
C6A O1A C8A F1A 51.4(8) . . . .
C6A O1A C8A F2A -63.5(7) . . . .
C7A C2A C3A N2A 177.8(4) . . . .
C7A C2A C3A C4A -0.6(7) . . . .
C8A O1A C6A C5A 79.6(7) . . . .
C8A O1A C6A C7A -105.5(6) . . . .

_cod_database_fobs_code 4519506
